data_2010968
loop_
_publ_author_name
'Kovalainen, Jari T.'
'Wegelius, Elina'
'Christiaans, Johannes A. M.'
'Huuskonen, Juhani'
'Gynther, Jukka'

_publ_section_title
;
 2(<i>S</i>)-Amino-3-[1<i>H</i>-imidazol-4(5)-yl]propyl
 cyclohexylmethyl ether dihydrochloride and
 2(<i>S</i>)-amino-3-[1<i>H</i>-imidazol-4(5)-yl]propyl 4-bromobenzyl
 ether dihydrochloride
;
_journal_issue 5
_journal_name_full 'Acta Crystallographica Section C'
_journal_page_first e216
_journal_page_last e217
_journal_paper_doi 10.1107/S0108270100005291
_journal_volume 56
_journal_year 2000
_chemical_formula_moiety 'C13 H25 N3 O 2+, 2Cl 1-'
_chemical_formula_sum 'C13 H25 Cl2 N3 O'
_chemical_formula_weight 310.26
_chemical_name_systematic
;
2(S)-amino-3-(1H-imidazol-4(5)-yl)propyl cyclohexylmethyl ether
dihydrochloride
;
_space_group_IT_number 19
_symmetry_cell_setting orthorhombic
_symmetry_space_group_name_Hall 'P 2ac 2ab'
_symmetry_space_group_name_H-M 'P 21 21 21'
_cell_angle_alpha 90.00
_cell_angle_beta 90.00
_cell_angle_gamma 90.00
_cell_formula_units_Z 4
_cell_length_a 7.8270(4)
_cell_length_b 12.7936(8)
_cell_length_c 17.3523(12)
_cell_measurement_reflns_used all
_cell_measurement_temperature 173(2)
_cell_measurement_theta_max 27.88
_cell_measurement_theta_min 3.05
_cell_volume 1737.58(18)
_computing_cell_refinement 'DENZO (Otwinowski & Minor, 1997)'
_computing_data_collection 'COLLECT (Nonius, 1998)'
_computing_data_reduction DENZO
_computing_structure_refinement
;
SHELXL97 (Sheldrick, 1997) and WINGX
;
_computing_structure_solution
;
SHELXS97 (Sheldrick, 1997) and WINGX (Farrugia, 1999)
;
_diffrn_ambient_temperature 173(2)
_diffrn_measured_fraction_theta_full .989
_diffrn_measured_fraction_theta_max .989
_diffrn_measurement_device_type 'Nonius KappaCCD'
_diffrn_measurement_method \f
_diffrn_radiation_monochromator graphite
_diffrn_radiation_source 'fine-focus sealed tube'
_diffrn_radiation_type MoK\a
_diffrn_radiation_wavelength .71073
_diffrn_reflns_av_R_equivalents .062
_diffrn_reflns_av_sigmaI/netI .0991
_diffrn_reflns_limit_h_max 10
_diffrn_reflns_limit_h_min -9
_diffrn_reflns_limit_k_max 16
_diffrn_reflns_limit_k_min -12
_diffrn_reflns_limit_l_max 20
_diffrn_reflns_limit_l_min -22
_diffrn_reflns_number 10810
_diffrn_reflns_theta_full 27.88
_diffrn_reflns_theta_max 27.88
_diffrn_reflns_theta_min 3.05
_diffrn_standards_decay_% none
_diffrn_standards_interval_count no
_diffrn_standards_number no
_exptl_absorpt_coefficient_mu .371
_exptl_absorpt_correction_T_max .964
_exptl_absorpt_correction_T_min .913
_exptl_absorpt_correction_type empirical
_exptl_absorpt_process_details '(Blessing, 1995)'
_exptl_crystal_colour colourless
_exptl_crystal_density_diffrn 1.186
_exptl_crystal_density_method 'not measured'
_exptl_crystal_description block
_exptl_crystal_F_000 664
_exptl_crystal_size_max .25
_exptl_crystal_size_mid .20
_exptl_crystal_size_min .10
_refine_diff_density_max .198
_refine_diff_density_min -.252
_refine_ls_abs_structure_details 'Flack (1983)'
_refine_ls_abs_structure_Flack -.11(5)
_refine_ls_extinction_method none
_refine_ls_goodness_of_fit_ref 1.009
_refine_ls_hydrogen_treatment mixed
_refine_ls_matrix_type full
_refine_ls_number_parameters 173
_refine_ls_number_reflns 4090
_refine_ls_number_restraints 0
_refine_ls_restrained_S_all 1.009
_refine_ls_R_factor_all .094
_refine_ls_R_factor_gt .046
_refine_ls_shift/su_max <0.001
_refine_ls_shift/su_mean .000
_refine_ls_structure_factor_coef Fsqd
_refine_ls_weighting_details 'calc w = 1/[\s^2^(Fo^2^)+(0.0192P)^2^] where P = (Fo^2^+2Fc^2^)/3'
_refine_ls_weighting_scheme calc
_refine_ls_wR_factor_ref .084
_reflns_number_gt 2791
_reflns_number_total 4090
_reflns_threshold_expression I>2\s(I)
_cod_data_source_file qb0202.cif
_cod_data_source_block I
_cod_original_formula_sum ' C13 H25 Cl2 N3 O '
_cod_database_code 2010968
_cod_database_fobs_code 2010968

loop_
_symmetry_equiv_pos_as_xyz
'x, y, z'
'-x+1/2, -y, z+1/2'
'x+1/2, -y+1/2, -z'
'-x, y+1/2, -z+1/2'

loop_
_atom_site_label
_atom_site_fract_x
_atom_site_fract_y
_atom_site_fract_z
_atom_site_U_iso_or_equiv
_atom_site_adp_type
_atom_site_calc_flag
_atom_site_refinement_flags
_atom_site_occupancy
_atom_site_disorder_assembly
_atom_site_disorder_group
_atom_site_type_symbol
Cl1 .18262(7) .31574(5) .41537(4) .03577(16) Uani d . 1 . . Cl
Cl2 .62933(8) .14581(5) .28773(4) .04348(18) Uani d . 1 . . Cl
N1 .7369(2) .57440(16) .24749(12) .0356(5) Uani d . 1 . . N
H1 .6325 .5890 .2321 .043 Uiso calc R 1 . . H
C2 .8767(3) .62128(19) .22229(15) .0409(6) Uani d . 1 . . C
H2 .8817 .6758 .1852 .049 Uiso calc R 1 . . H
N3 1.0087(3) .57846(17) .25822(13) .0391(5) Uani d . 1 . . N
H3 1.1165 .5957 .2512 .047 Uiso calc R 1 . . H
C4 .9510(3) .5030(2) .30825(15) .0362(6) Uani d . 1 . . C
H4 1.0193 .4612 .3414 .043 Uiso calc R 1 . . H
C5 .7786(3) .49927(19) .30136(13) .0298(6) Uani d . 1 . . C
C6 .6458(3) .43096(19) .33603(13) .0332(6) Uani d . 1 . . C
H6A .6124 .3767 .2982 .040 Uiso calc R 1 . . H
H6B .5432 .4733 .3478 .040 Uiso calc R 1 . . H
C7 .7086(3) .37780(17) .41023(13) .0297(5) Uani d . 1 . . C
H7 .8225 .3453 .3999 .036 Uiso calc R 1 . . H
C8 .7261(3) .45179(19) .47761(14) .0340(6) Uani d . 1 . . C
H8A .7782 .4154 .5221 .041 Uiso calc R 1 . . H
H8B .7995 .5118 .4635 .041 Uiso calc R 1 . . H
O9 .5609(2) .48645(14) .49637(10) .0426(5) Uani d . 1 . . O
C10 .5574(3) .5645(2) .55545(15) .0411(7) Uani d . 1 . . C
H10A .6030 .6314 .5353 .049 Uiso calc R 1 . . H
H10B .6291 .5424 .5995 .049 Uiso calc R 1 . . H
C11 .3753(3) .57853(19) .58105(14) .0374(6) Uani d . 1 . . C
H11 .3324 .5091 .5991 .045 Uiso calc R 1 . . H
C12 .2590(3) .6153(2) .51680(16) .0454(7) Uani d . 1 . . C
H12A .2627 .5643 .4739 .054 Uiso calc R 1 . . H
H12B .3004 .6833 .4970 .054 Uiso calc R 1 . . H
C13 .0750(3) .6271(2) .54475(18) .0545(8) Uani d . 1 . . C
H13A .0043 .6558 .5025 .065 Uiso calc R 1 . . H
H13B .0291 .5574 .5584 .065 Uiso calc R 1 . . H
C14 .0623(4) .6989(2) .61460(17) .0571(8) Uani d . 1 . . C
H14A .0927 .7712 .5994 .069 Uiso calc R 1 . . H
H14B -.0567 .6994 .6339 .069 Uiso calc R 1 . . H
C15 .1809(3) .6624(2) .67784(15) .0499(7) Uani d . 1 . . C
H15A .1432 .5931 .6966 .060 Uiso calc R 1 . . H
H15B .1754 .7120 .7216 .060 Uiso calc R 1 . . H
C16 .3644(3) .6549(2) .64918(14) .0439(6) Uani d . 1 . . C
H16A .4393 .6304 .6915 .053 Uiso calc R 1 . . H
H16B .4045 .7249 .6328 .053 Uiso calc R 1 . . H
N17 .5848(2) .29315(15) .43031(11) .0318(5) Uani d . 1 . . N
H17A .4776 .3205 .4334 .048 Uiso calc R 1 . . H
H17B .6140 .2646 .4765 .048 Uiso calc R 1 . . H
H17C .5872 .2429 .3932 .048 Uiso calc R 1 . . H

loop_
_atom_site_aniso_label
_atom_site_aniso_U_11
_atom_site_aniso_U_22
_atom_site_aniso_U_33
_atom_site_aniso_U_12
_atom_site_aniso_U_13
_atom_site_aniso_U_23
Cl1 .0300(3) .0386(4) .0387(3) .0019(2) -.0020(3) .0042(3)
Cl2 .0269(3) .0462(4) .0573(4) .0040(3) -.0011(3) -.0137(3)
N1 .0276(11) .0380(13) .0411(12) .0031(9) -.0041(10) .0109(11)
C2 .0387(14) .0388(16) .0453(15) -.0013(13) .0023(14) .0092(12)
N3 .0271(10) .0405(14) .0497(14) -.0016(10) .0053(10) .0075(11)
C4 .0286(13) .0379(16) .0420(16) -.0002(11) .0004(12) .0100(13)
C5 .0270(13) .0303(14) .0319(14) .0034(10) .0021(11) .0019(11)
C6 .0267(12) .0372(15) .0357(13) -.0008(11) -.0040(12) .0046(11)
C7 .0210(11) .0307(14) .0372(13) -.0025(9) .0012(11) .0024(12)
C8 .0287(13) .0372(16) .0362(14) -.0012(11) -.0032(11) .0030(12)
O9 .0311(9) .0452(12) .0516(11) .0001(8) -.0019(9) -.0177(9)
C10 .0450(14) .0403(17) .0380(15) -.0008(12) -.0032(13) -.0076(13)
C11 .0415(13) .0333(14) .0376(14) -.0023(12) .0001(14) -.0050(12)
C12 .0474(16) .0424(17) .0465(16) -.0013(12) -.0043(14) -.0092(14)
C13 .0390(15) .056(2) .068(2) .0031(13) -.0078(14) -.0158(16)
C14 .0445(15) .055(2) .072(2) .0054(14) .0055(16) -.0110(17)
C15 .0599(17) .0390(17) .0507(16) -.0018(14) .0095(15) -.0079(14)
C16 .0519(15) .0394(16) .0404(14) .0014(14) -.0041(14) -.0051(13)
N17 .0264(10) .0325(12) .0365(12) -.0020(8) .0004(9) .0008(9)

loop_
_atom_type_symbol
_atom_type_description
_atom_type_scat_dispersion_real
_atom_type_scat_dispersion_imag
_atom_type_scat_source
C C .0033 .0016 'International Tables Vol C Tables 4.2.6.8 and 6.1.1.4'
H H .0000 .0000 'International Tables Vol C Tables 4.2.6.8 and 6.1.1.4'
N N .0061 .0033 'International Tables Vol C Tables 4.2.6.8 and 6.1.1.4'
O O .0106 .0060 'International Tables Vol C Tables 4.2.6.8 and 6.1.1.4'
Cl Cl .1484 .1585 'International Tables Vol C Tables 4.2.6.8 and 6.1.1.4'

loop_
_geom_angle_atom_site_label_1
_geom_angle_atom_site_label_2
_geom_angle_atom_site_label_3
_geom_angle
C2 N1 C5 110.1(2)
N1 C2 N3 107.6(2)
C2 N3 C4 109.4(2)
C5 C4 N3 107.2(2)
C4 C5 N1 105.7(2)
C4 C5 C6 133.0(2)
N1 C5 C6 121.23(19)
C5 C6 C7 112.04(18)
N17 C7 C8 109.40(18)
N17 C7 C6 107.95(17)
C8 C7 C6 113.6(2)
O9 C8 C7 107.09(19)
C8 O9 C10 113.79(18)
O9 C10 C11 108.20(19)
C10 C11 C12 112.9(2)
C10 C11 C16 110.8(2)
C12 C11 C16 109.6(2)
C11 C12 C13 111.3(2)
C14 C13 C12 112.0(2)
C15 C14 C13 110.5(2)
C14 C15 C16 111.2(2)
C15 C16 C11 110.1(2)

loop_
_geom_bond_atom_site_label_1
_geom_bond_atom_site_label_2
_geom_bond_site_symmetry_2
_geom_bond_distance
_geom_bond_publ_flag
N1 C2 . 1.322(3) ?
N1 C5 . 1.380(3) ?
C2 N3 . 1.325(3) ?
N3 C4 . 1.375(3) ?
C4 C5 . 1.356(3) ?
C5 C6 . 1.486(3) ?
C6 C7 . 1.537(3) ?
C7 N17 . 1.495(3) ?
C7 C8 . 1.511(3) ?
C8 O9 . 1.405(3) ?
O9 C10 . 1.432(3) ?
C10 C11 . 1.504(3) ?
C11 C12 . 1.514(3) ?
C11 C16 . 1.536(3) ?
C12 C13 . 1.527(4) ?
C13 C14 . 1.524(4) ?
C14 C15 . 1.511(4) ?
C15 C16 . 1.523(4) ?

loop_
_geom_hbond_atom_site_label_D
_geom_hbond_atom_site_label_H
_geom_hbond_atom_site_label_A
_geom_hbond_site_symmetry_A
_geom_hbond_distance_DH
_geom_hbond_distance_HA
_geom_hbond_distance_DA
_geom_hbond_angle_DHA
N1 H1 Cl2 4_655 .88 2.20 3.0703(19) 169.2
N3 H3 Cl2 4_755 .88 2.20 3.067(2) 169.6
N17 H17A Cl1 . .91 2.33 3.1713(17) 153.5
N17 H17B Cl1 3_556 .91 2.21 3.114(2) 175.9
N17 H17C Cl2 . .91 2.24 3.130(2) 167.0

loop_
_geom_torsion_atom_site_label_1
_geom_torsion_atom_site_label_2
_geom_torsion_atom_site_label_3
_geom_torsion_atom_site_label_4
_geom_torsion
C5 N1 C2 N3 .1(3)
N1 C2 N3 C4 -.6(3)
C2 N3 C4 C5 .9(3)
N3 C4 C5 N1 -.7(3)
N3 C4 C5 C6 175.9(2)
C2 N1 C5 C4 .4(3)
C2 N1 C5 C6 -176.8(2)
C4 C5 C6 C7 21.0(4)
N1 C5 C6 C7 -162.7(2)
C5 C6 C7 N17 -166.94(19)
C5 C6 C7 C8 71.6(3)
N17 C7 C8 O9 -54.8(2)
C6 C7 C8 O9 65.9(2)
C7 C8 O9 C10 -174.99(19)
C8 O9 C10 C11 -168.7(2)
O9 C10 C11 C12 -61.3(3)
O9 C10 C11 C16 175.3(2)
C10 C11 C12 C13 179.2(2)
C16 C11 C12 C13 -56.7(3)
C11 C12 C13 C14 55.0(3)
C12 C13 C14 C15 -54.0(3)
C13 C14 C15 C16 56.1(3)
C14 C15 C16 C11 -58.9(3)
C10 C11 C16 C15 -176.2(2)
C12 C11 C16 C15 58.6(3)

loop_
_cod_related_entry_id
_cod_related_entry_database
_cod_related_entry_code
1 ChemSpider 8932627
